data_4128448
loop_
_publ_author_name
'Aldrich, Thomas J.'
'Matta, Micaela'
'Zhu, Weigang'
'Swick, Steven M.'
'Stern, Charlotte L.'
'Schatz, George C.'
'Facchetti, Antonio'
'Melkonyan, Ferdinand S.'
'Marks, Tobin J.'

_publ_section_title
;
 Fluorination Effects on Indacenodithienothiophene Acceptor Packing and
 Electronic Structure, End-Group Redistribution, and Solar Cell
 Photovoltaic Response.
;
_journal_issue 7
_journal_name_full 'Journal of the American Chemical Society'
_journal_page_first 3274
_journal_page_last 3287
_journal_paper_doi 10.1021/jacs.8b13653
_journal_volume 141
_journal_year 2019
_chemical_formula_moiety 'C94 H76 F6 N4 O2 S4'
_chemical_formula_sum 'C94 H76 F6 N4 O2 S4'
_chemical_formula_weight 1535.82
_chemical_name_systematic ITIC-6F
_space_group_crystal_system triclinic
_space_group_IT_number 2
_space_group_name_Hall '-P 1'
_space_group_name_H-M_alt 'P -1'
_atom_sites_solution_hydrogens geom
_atom_sites_solution_primary dual
_audit_creation_date 2018-05-07
_audit_creation_method
;
Olex2 1.2
(compiled 2018.04.26 svn.r3504 for OlexSys, GUI svn.r5492)
;
_audit_update_record
;
2018-12-18 deposited with the CCDC.
2018-12-18 downloaded from the CCDC.
;
_cell_angle_alpha 68.171(3)
_cell_angle_beta 88.703(4)
_cell_angle_gamma 77.059(3)
_cell_formula_units_Z 1
_cell_length_a 8.3692(4)
_cell_length_b 15.4456(7)
_cell_length_c 18.9453(10)
_cell_measurement_reflns_used 6344
_cell_measurement_temperature 100(2)
_cell_measurement_theta_max 65.050
_cell_measurement_theta_min 2.518
_cell_volume 2210.7(2)
_computing_cell_refinement 'SAINT V8.38A (?, 2016)'
_computing_data_collection 'APEX2 V2014.11-0 (Bruker, 2014)'
_computing_data_reduction 'SAINT V8.38A (?, 2016)'
_computing_molecular_graphics 'Olex2 (Dolomanov et al., 2009)'
_computing_publication_material 'Olex2 (Dolomanov et al., 2009)'
_computing_structure_refinement 'ShelXL (Sheldrick, 2015)'
_computing_structure_solution 'ShelXT (Sheldrick, 2015)'
_diffrn_ambient_temperature 100.0
_diffrn_detector_area_resol_mean 8
_diffrn_measured_fraction_theta_full 0.959
_diffrn_measured_fraction_theta_max 0.959
_diffrn_measurement_device_type 'Bruker Kappa APEX CCD area detector'
_diffrn_measurement_method '\w and \f scans'
_diffrn_radiation_monochromator 'MX optics'
_diffrn_radiation_type CuK\a
_diffrn_radiation_wavelength 1.54178
_diffrn_reflns_av_R_equivalents 0.0394
_diffrn_reflns_av_unetI/netI 0.0626
_diffrn_reflns_Laue_measured_fraction_full 0.959
_diffrn_reflns_Laue_measured_fraction_max 0.959
_diffrn_reflns_limit_h_max 9
_diffrn_reflns_limit_h_min -5
_diffrn_reflns_limit_k_max 18
_diffrn_reflns_limit_k_min -18
_diffrn_reflns_limit_l_max 21
_diffrn_reflns_limit_l_min -21
_diffrn_reflns_number 13387
_diffrn_reflns_point_group_measured_fraction_full 0.959
_diffrn_reflns_point_group_measured_fraction_max 0.959
_diffrn_reflns_theta_full 65.206
_diffrn_reflns_theta_max 65.206
_diffrn_reflns_theta_min 2.518
_diffrn_source microsource
_exptl_absorpt_coefficient_mu 1.478
_exptl_absorpt_correction_T_max 0.7526
_exptl_absorpt_correction_T_min 0.6076
_exptl_absorpt_correction_type multi-scan
_exptl_absorpt_process_details
'SADABS-2016/2 (Bruker,2016/2) was used for absorption correction. wR2(int) was 0.1168 before and 0.0482 after correction. The Ratio of minimum to maximum transmission is 0.8073. The \l/2 correction factor is Not present.'
_exptl_crystal_colour green
_exptl_crystal_colour_primary green
_exptl_crystal_density_diffrn 1.154
_exptl_crystal_description plate
_exptl_crystal_F_000 802
_exptl_crystal_recrystallization_method
'The material was obtained by vapor diffusion of n-heptane into a CH2Br2 solution.'
_exptl_crystal_size_max 0.281
_exptl_crystal_size_mid 0.041
_exptl_crystal_size_min 0.022
_refine_diff_density_max 1.338
_refine_diff_density_min -0.854
_refine_diff_density_rms 0.147
_refine_ls_extinction_method none
_refine_ls_goodness_of_fit_ref 1.062
_refine_ls_hydrogen_treatment constr
_refine_ls_matrix_type full
_refine_ls_number_parameters 527
_refine_ls_number_reflns 7259
_refine_ls_number_restraints 0
_refine_ls_restrained_S_all 1.062
_refine_ls_R_factor_all 0.1367
_refine_ls_R_factor_gt 0.1234
_refine_ls_shift/su_max 0.000
_refine_ls_shift/su_mean 0.000
_refine_ls_structure_factor_coef Fsqd
_refine_ls_weighting_details 'w=1/[\s^2^(Fo^2^)+(0.1030P)^2^+33.6617P] where P=(Fo^2^+2Fc^2^)/3'
_refine_ls_weighting_scheme calc
_refine_ls_wR_factor_gt 0.3163
_refine_ls_wR_factor_ref 0.3243
_reflns_Friedel_coverage 0.000
_reflns_number_gt 5902
_reflns_number_total 7259
_reflns_threshold_expression 'I > 2\s(I)'
_cod_data_source_file ja8b13653_si_004.cif
_cod_data_source_block ITIC-6F
_cod_original_cell_volume 2210.69(19)
_cod_database_code 4128448
_shelx_shelxl_version_number 2018/1
_shelx_space_group_comment
;
The symmetry employed for this shelxl refinement is uniquely defined
by the following loop, which should always be used as a source of
symmetry information in preference to the above space-group names.
They are only intended as comments.
;
_shelx_estimated_absorpt_t_max 0.968
_shelx_estimated_absorpt_t_min 0.682
_olex2_refinement_description
;
1. Fixed Uiso
 At 1.2 times of:
  All C(H) groups, All C(H,H) groups, All C(H,H,H,H) groups
 At 1.5 times of:
  All C(H,H,H) groups
2. Others
 Sof(H32C)=Sof(H32D)=Sof(C33A)=Sof(H33C)=Sof(H33D)=Sof(C34A)=Sof(H34C)=
 Sof(H34D)=Sof(C35A)=Sof(H35D)=Sof(H35E)=Sof(H35F)=1-FVAR(1)
 Sof(H32A)=Sof(H32B)=Sof(C33)=Sof(H33A)=Sof(H33B)=Sof(C34)=Sof(H34A)=Sof(H34B)=
 Sof(C35)=Sof(H35A)=Sof(H35B)=Sof(H35C)=FVAR(1)
3.a Secondary CH2 refined with riding coordinates:
 C30(H30A,H30B), C31(H31A,H31B), C32(H32A,H32B), C32(H32C,H32D), C33(H33A,
 H33B), C33A(H33C,H33D), C34(H34A,H34B), C34A(H34C,H34D), C42(H42A,H42B),
 C43(H43A,H43B), C44(H44A,H44B), C45(H45A,H45B), C46(H46A,H46B)
3.b Aromatic/amide H refined with riding coordinates:
 C2(H2), C7(H7), C11(H11), C18(H18), C25(H25), C26(H26), C28(H28), C29(H29),
 C37(H37), C38(H38), C40(H40), C41(H41)
3.c Idealised Me refined as rotating group:
 C35(H35A,H35B,H35C), C35A(H35D,H35E,H35F), C47(H47A,H47B,H47C)
;
_olex2_date_sample_data_collection 2018-05-04
_olex2_date_sample_submission 2018-03-30
_olex2_diffrn_ambient_temperature_device 'Oxford Cryosystems'
_olex2_exptl_crystal_mounting_method 'The crystal was mounted on a MITIGEN holder in Paratone oil'
_olex2_submission_original_sample_id cx1245a
_olex2_submission_special_instructions 'No special instructions were received'

loop_
_space_group_symop_operation_xyz
'x, y, z'
'-x, -y, -z'

loop_
_atom_site_label
_atom_site_type_symbol
_atom_site_fract_x
_atom_site_fract_y
_atom_site_fract_z
_atom_site_U_iso_or_equiv
_atom_site_adp_type
_atom_site_occupancy
_atom_site_site_symmetry_order
_atom_site_calc_flag
_atom_site_refinement_flags_posn
_atom_site_refinement_flags_occupancy
_atom_site_disorder_assembly
_atom_site_disorder_group
S1 S 0.8209(3) 0.72198(16) 0.60277(13) 0.0337(5) Uani 1 1 d . . . .
S2 S 0.9969(3) 0.70232(16) 0.39854(14) 0.0349(5) Uani 1 1 d . . . .
F1 F 1.2776(9) 0.5973(5) 0.1633(3) 0.0622(18) Uani 1 1 d . . . .
F2 F 1.5025(9) 0.4797(5) 0.1148(4) 0.0645(18) Uani 1 1 d . . . .
F3 F 1.7045(8) 0.3264(4) 0.2142(4) 0.0589(17) Uani 1 1 d . . . .
O1 O 1.1475(8) 0.6224(5) 0.3024(4) 0.0460(17) Uani 1 1 d . . . .
N1 N 1.7580(11) 0.2069(6) 0.4876(5) 0.049(2) Uani 1 1 d . . . .
N2 N 1.4672(12) 0.3529(6) 0.6215(5) 0.049(2) Uani 1 1 d . . . .
C1 C 1.0996(11) 0.5985(7) 0.4739(6) 0.039(2) Uani 1 1 d . . . .
C2 C 1.0483(10) 0.5989(6) 0.5433(5) 0.0302(19) Uani 1 1 d . . . .
H2 H 1.090558 0.548509 0.590493 0.036 Uiso 1 1 calc R . . .
C3 C 0.9282(10) 0.6804(6) 0.5377(5) 0.0318(19) Uani 1 1 d . . . .
C4 C 0.7242(11) 0.8265(7) 0.5279(5) 0.035(2) Uani 1 1 d . . . .
C5 C 0.6072(10) 0.9110(7) 0.5232(5) 0.034(2) Uani 1 1 d . . . .
C6 C 0.5813(11) 0.9713(7) 0.4452(6) 0.036(2) Uani 1 1 d . . . .
C7 C 0.4783(11) 1.0601(7) 0.4218(5) 0.037(2) Uani 1 1 d . . . .
H7 H 0.464739 1.101469 0.369617 0.044 Uiso 1 1 calc R . . .
C8 C 0.6861(10) 0.9235(6) 0.3958(5) 0.032(2) Uani 1 1 d . . . .
C9 C 0.7736(10) 0.8296(6) 0.4570(5) 0.032(2) Uani 1 1 d . . . .
C10 C 0.8920(10) 0.7455(6) 0.4618(5) 0.0302(19) Uani 1 1 d . . . .
C11 C 1.2223(11) 0.5199(6) 0.4717(6) 0.036(2) Uani 1 1 d . . . .
H11 H 1.259152 0.471742 0.520534 0.044 Uiso 1 1 calc R . . .
C12 C 1.2986(11) 0.4995(6) 0.4128(6) 0.033(2) Uani 1 1 d . . . .
C13 C 1.2572(10) 0.5520(6) 0.3323(5) 0.0298(19) Uani 1 1 d . . . .
C14 C 1.3710(12) 0.5006(6) 0.2919(5) 0.034(2) Uani 1 1 d . . . .
C15 C 1.3749(13) 0.5230(8) 0.2133(6) 0.049(3) Uani 1 1 d . . . .
C16 C 1.4899(12) 0.4615(7) 0.1876(6) 0.041(2) Uani 1 1 d . . . .
C17 C 1.5936(12) 0.3828(7) 0.2407(6) 0.040(2) Uani 1 1 d . . . .
C18 C 1.5885(11) 0.3592(6) 0.3186(6) 0.035(2) Uani 1 1 d . . . .
H18 H 1.659698 0.303396 0.353659 0.043 Uiso 1 1 calc R . . .
C19 C 1.4753(10) 0.4204(6) 0.3433(5) 0.032(2) Uani 1 1 d . . . .
C20 C 1.4359(11) 0.4161(6) 0.4215(5) 0.035(2) Uani 1 1 d . . . .
C21 C 1.5187(10) 0.3476(6) 0.4877(5) 0.0283(18) Uani 1 1 d . . . .
C22 C 1.6498(11) 0.2702(6) 0.4870(5) 0.034(2) Uani 1 1 d . . . .
C23 C 1.4856(12) 0.3501(7) 0.5610(6) 0.041(2) Uani 1 1 d . . . .
C24 C 0.5797(11) 0.9037(6) 0.3417(5) 0.033(2) Uani 1 1 d . . . .
C25 C 0.4135(11) 0.9049(6) 0.3511(5) 0.035(2) Uani 1 1 d . . . .
H25 H 0.362751 0.923184 0.390412 0.042 Uiso 1 1 calc R . . .
C26 C 0.3216(12) 0.8808(7) 0.3064(6) 0.044(2) Uani 1 1 d . . . .
H26 H 0.209347 0.881420 0.315359 0.052 Uiso 1 1 calc R . . .
C27 C 0.3916(15) 0.8549(7) 0.2465(6) 0.047(3) Uani 1 1 d . . . .
C28 C 0.5570(16) 0.8531(8) 0.2367(6) 0.053(3) Uani 1 1 d . . . .
H28 H 0.607072 0.835275 0.197105 0.064 Uiso 1 1 calc R . . .
C29 C 0.6507(13) 0.8763(8) 0.2828(6) 0.043(2) Uani 1 1 d . . . .
H29 H 0.763817 0.873912 0.274885 0.051 Uiso 1 1 calc R . . .
C30 C 0.295(2) 0.8271(9) 0.1957(8) 0.080(5) Uani 1 1 d . . . .
H30A H 0.291271 0.759032 0.222435 0.096 Uiso 1 1 calc R . . .
H30B H 0.354372 0.832021 0.149150 0.096 Uiso 1 1 calc R . . .
C31 C 0.1200(17) 0.8859(16) 0.1718(8) 0.104(7) Uani 1 1 d . . . .
H31A H 0.059539 0.880493 0.218217 0.125 Uiso 1 1 calc R . . .
H31B H 0.122915 0.954103 0.145295 0.125 Uiso 1 1 calc R . . .
C32 C 0.027(2) 0.8573(14) 0.1209(8) 0.099(6) Uani 1 1 d . . . .
H32A H -0.008434 0.797900 0.150733 0.119 Uiso 0.538(16) 1 calc R P A -1
H32B H 0.097202 0.845725 0.081045 0.119 Uiso 0.538(16) 1 calc R P A -1
H32C H 0.044995 0.899036 0.068634 0.119 Uiso 0.462(16) 1 calc R P A 2
H32D H 0.089179 0.791919 0.127539 0.119 Uiso 0.462(16) 1 calc R P A 2
C33 C -0.145(2) 0.9527(13) 0.0792(12) 0.045(5) Uani 0.538(16) 1 d . P A -1
H33A H -0.207054 0.969116 0.119330 0.054 Uiso 0.538(16) 1 calc R P A -1
H33B H -0.108512 1.010107 0.045151 0.054 Uiso 0.538(16) 1 calc R P A -1
C33A C -0.118(4) 0.8543(17) 0.1184(13) 0.055(7) Uani 0.462(16) 1 d . P A 2
H33C H -0.184003 0.914364 0.121723 0.066 Uiso 0.462(16) 1 calc R P A 2
H33D H -0.134145 0.801240 0.165276 0.066 Uiso 0.462(16) 1 calc R P A 2
C34 C -0.255(3) 0.923(2) 0.0334(13) 0.064(7) Uani 0.538(16) 1 d . P A -1
H34A H -0.190522 0.906293 -0.006290 0.077 Uiso 0.538(16) 1 calc R P A -1
H34B H -0.286592 0.863831 0.067939 0.077 Uiso 0.538(16) 1 calc R P A -1
C34A C -0.197(4) 0.8414(16) 0.0501(19) 0.077(10) Uani 0.462(16) 1 d . P A 2
H34C H -0.144675 0.778017 0.048659 0.093 Uiso 0.462(16) 1 calc R P A 2
H34D H -0.316034 0.844310 0.056565 0.093 Uiso 0.462(16) 1 calc R P A 2
C35 C -0.408(3) 0.997(2) -0.0041(17) 0.086(10) Uani 0.538(16) 1 d . P A -1
H35A H -0.492070 0.994442 0.032801 0.130 Uiso 0.538(16) 1 calc GR P A -1
H35B H -0.447525 0.985304 -0.047117 0.130 Uiso 0.538(16) 1 calc GR P A -1
H35C H -0.383097 1.060820 -0.022653 0.130 Uiso 0.538(16) 1 calc GR P A -1
C35A C -0.174(4) 0.922(2) -0.0251(15) 0.065(8) Uani 0.462(16) 1 d . P A 2
H35D H -0.182808 0.901312 -0.067739 0.098 Uiso 0.462(16) 1 calc GR P A 2
H35E H -0.065949 0.935008 -0.022464 0.098 Uiso 0.462(16) 1 calc GR P A 2
H35F H -0.259769 0.980025 -0.032763 0.098 Uiso 0.462(16) 1 calc GR P A 2
C36 C 0.8029(10) 0.9893(6) 0.3554(5) 0.0307(19) Uani 1 1 d . . . .
C37 C 0.7705(12) 1.0524(7) 0.2799(6) 0.041(2) Uani 1 1 d . . . .
H37 H 0.679087 1.052312 0.251163 0.050 Uiso 1 1 calc R . . .
C38 C 0.8707(12) 1.1164(7) 0.2454(6) 0.041(2) Uani 1 1 d . . . .
H38 H 0.846299 1.159047 0.193740 0.050 Uiso 1 1 calc R . . .
C39 C 1.0078(12) 1.1180(7) 0.2870(6) 0.042(2) Uani 1 1 d . . . .
C40 C 1.0362(11) 1.0545(7) 0.3621(6) 0.037(2) Uani 1 1 d . . . .
H40 H 1.124917 1.055169 0.392070 0.045 Uiso 1 1 calc R . . .
C41 C 0.9382(11) 0.9893(7) 0.3951(6) 0.037(2) Uani 1 1 d . . . .
H41 H 0.965702 0.944229 0.445822 0.044 Uiso 1 1 calc R . . .
C42 C 1.1150(13) 1.1848(7) 0.2491(6) 0.047(2) Uani 1 1 d . . . .
H42A H 1.044337 1.249606 0.222327 0.056 Uiso 1 1 calc R . . .
H42B H 1.184951 1.188389 0.288874 0.056 Uiso 1 1 calc R . . .
C43 C 1.2221(14) 1.1581(8) 0.1939(6) 0.051(3) Uani 1 1 d . . . .
H43A H 1.152283 1.157160 0.152800 0.061 Uiso 1 1 calc R . . .
H43B H 1.290046 1.092331 0.220013 0.061 Uiso 1 1 calc R . . .
C44 C 1.3372(15) 1.2264(8) 0.1576(7) 0.056(3) Uani 1 1 d . . . .
H44A H 1.269724 1.292625 0.133206 0.067 Uiso 1 1 calc R . . .
H44B H 1.410479 1.225228 0.198374 0.067 Uiso 1 1 calc R . . .
C45 C 1.4404(17) 1.2010(10) 0.0993(7) 0.070(4) Uani 1 1 d . . . .
H45A H 1.367238 1.200726 0.059085 0.084 Uiso 1 1 calc R . . .
H45B H 1.509799 1.135340 0.123929 0.084 Uiso 1 1 calc R . . .
C46 C 1.5493(17) 1.2686(12) 0.0628(8) 0.081(4) Uani 1 1 d . . . .
H46A H 1.616256 1.273027 0.103249 0.097 Uiso 1 1 calc R . . .
H46B H 1.479746 1.333305 0.034465 0.097 Uiso 1 1 calc R . . .
C47 C 1.666(3) 1.2367(16) 0.0071(12) 0.128(8) Uani 1 1 d . . . .
H47A H 1.604622 1.216437 -0.024890 0.192 Uiso 1 1 calc GR . . .
H47B H 1.756384 1.183146 0.036530 0.192 Uiso 1 1 calc GR . . .
H47C H 1.711316 1.290585 -0.025243 0.192 Uiso 1 1 calc GR . . .

loop_
_atom_site_aniso_label
_atom_site_aniso_U_11
_atom_site_aniso_U_22
_atom_site_aniso_U_33
_atom_site_aniso_U_23
_atom_site_aniso_U_13
_atom_site_aniso_U_12
S1 0.0307(11) 0.0302(11) 0.0438(13) -0.0216(10) 0.0057(9) -0.0010(9)
S2 0.0337(12) 0.0298(11) 0.0468(13) -0.0228(10) 0.0100(10) -0.0048(9)
F1 0.072(4) 0.051(4) 0.044(3) -0.009(3) -0.004(3) 0.011(3)
F2 0.077(5) 0.073(5) 0.044(4) -0.028(3) 0.010(3) -0.006(4)
F3 0.062(4) 0.053(4) 0.062(4) -0.034(3) 0.013(3) 0.008(3)
O1 0.038(4) 0.041(4) 0.060(4) -0.032(4) -0.009(3) 0.012(3)
N1 0.038(5) 0.046(5) 0.054(5) -0.015(4) 0.002(4) 0.001(4)
N2 0.069(6) 0.038(5) 0.042(5) -0.020(4) 0.011(4) -0.012(4)
C1 0.026(5) 0.035(5) 0.063(7) -0.025(5) 0.008(4) -0.006(4)
C2 0.026(4) 0.028(4) 0.049(5) -0.027(4) 0.013(4) -0.010(4)
C3 0.022(4) 0.024(4) 0.050(6) -0.015(4) 0.004(4) -0.007(3)
C4 0.031(5) 0.046(5) 0.040(5) -0.029(5) 0.004(4) -0.013(4)
C5 0.022(4) 0.037(5) 0.041(5) -0.019(4) -0.003(4) 0.004(4)
C6 0.026(5) 0.038(5) 0.053(6) -0.031(5) 0.004(4) -0.001(4)
C7 0.028(5) 0.045(6) 0.037(5) -0.019(4) -0.003(4) 0.000(4)
C8 0.025(4) 0.034(5) 0.049(6) -0.030(4) 0.000(4) -0.006(4)
C9 0.024(4) 0.034(5) 0.048(5) -0.024(4) 0.002(4) -0.009(4)
C10 0.028(4) 0.025(4) 0.050(6) -0.025(4) 0.011(4) -0.012(4)
C11 0.032(5) 0.021(4) 0.052(6) -0.012(4) 0.002(4) -0.001(4)
C12 0.037(5) 0.015(4) 0.058(6) -0.025(4) 0.008(4) -0.011(4)
C13 0.026(4) 0.016(4) 0.053(6) -0.021(4) 0.006(4) -0.006(4)
C14 0.042(5) 0.027(5) 0.036(5) -0.018(4) 0.006(4) -0.002(4)
C15 0.046(6) 0.049(6) 0.041(6) -0.014(5) 0.004(5) 0.006(5)
C16 0.044(6) 0.038(5) 0.044(6) -0.022(5) 0.006(4) -0.003(4)
C17 0.033(5) 0.047(6) 0.043(6) -0.026(5) 0.008(4) -0.004(4)
C18 0.030(5) 0.030(5) 0.051(6) -0.023(4) 0.004(4) -0.003(4)
C19 0.026(4) 0.027(4) 0.047(5) -0.019(4) 0.010(4) -0.006(4)
C20 0.039(5) 0.026(5) 0.044(5) -0.015(4) 0.013(4) -0.015(4)
C21 0.025(4) 0.021(4) 0.044(5) -0.017(4) 0.003(4) -0.007(3)
C22 0.032(5) 0.030(5) 0.042(5) -0.015(4) 0.002(4) -0.007(4)
C23 0.036(5) 0.042(6) 0.049(6) -0.017(5) 0.005(4) -0.016(4)
C24 0.033(5) 0.031(5) 0.044(5) -0.019(4) 0.004(4) -0.015(4)
C25 0.033(5) 0.032(5) 0.040(5) -0.017(4) 0.004(4) 0.000(4)
C26 0.032(5) 0.031(5) 0.068(7) -0.021(5) -0.008(5) -0.006(4)
C27 0.075(8) 0.027(5) 0.043(6) -0.013(4) -0.008(5) -0.021(5)
C28 0.088(9) 0.056(7) 0.047(6) -0.038(5) 0.030(6) -0.047(6)
C29 0.045(6) 0.056(6) 0.043(6) -0.030(5) 0.021(4) -0.025(5)
C30 0.129(13) 0.050(7) 0.062(8) -0.017(6) -0.031(8) -0.028(8)
C31 0.060(9) 0.23(2) 0.066(9) -0.085(12) 0.021(7) -0.065(12)
C32 0.117(13) 0.139(15) 0.053(8) -0.010(9) -0.004(8) -0.097(12)
C33 0.041(11) 0.037(10) 0.053(12) -0.016(9) -0.013(9) -0.004(8)
C33A 0.09(2) 0.038(13) 0.041(13) -0.012(10) 0.023(13) -0.026(13)
C34 0.075(16) 0.09(2) 0.052(14) -0.040(13) 0.009(12) -0.043(15)
C34A 0.09(2) 0.019(12) 0.13(3) -0.040(14) -0.040(19) 0.002(12)
C35 0.049(15) 0.13(3) 0.083(19) -0.049(18) -0.022(13) -0.003(15)
C35A 0.065(17) 0.074(19) 0.052(16) -0.009(14) -0.014(13) -0.031(15)
C36 0.030(5) 0.024(4) 0.040(5) -0.018(4) -0.001(4) 0.001(3)
C37 0.035(5) 0.035(5) 0.058(6) -0.026(5) -0.005(4) -0.001(4)
C38 0.044(6) 0.029(5) 0.046(6) -0.014(4) -0.003(4) 0.001(4)
C39 0.039(5) 0.029(5) 0.059(6) -0.025(5) 0.001(5) 0.001(4)
C40 0.027(5) 0.038(5) 0.045(6) -0.017(4) -0.003(4) 0.000(4)
C41 0.030(5) 0.035(5) 0.045(5) -0.017(4) 0.001(4) -0.003(4)
C42 0.050(6) 0.036(5) 0.055(6) -0.021(5) 0.012(5) -0.004(5)
C43 0.061(7) 0.042(6) 0.048(6) -0.019(5) 0.006(5) -0.006(5)
C44 0.062(7) 0.051(7) 0.050(7) -0.016(5) -0.002(5) -0.004(6)
C45 0.076(9) 0.069(8) 0.052(7) -0.021(6) 0.020(6) 0.002(7)
C46 0.063(9) 0.103(12) 0.056(8) -0.019(8) -0.001(6) 0.001(8)
C47 0.139(18) 0.138(18) 0.128(17) -0.078(15) 0.069(14) -0.029(14)

loop_
_atom_type_symbol
_atom_type_description
_atom_type_scat_dispersion_real
_atom_type_scat_dispersion_imag
_atom_type_scat_source
C C 0.0181 0.0091 'International Tables Vol C Tables 4.2.6.8 and 6.1.1.4'
H H 0.0000 0.0000 'International Tables Vol C Tables 4.2.6.8 and 6.1.1.4'
F F 0.0727 0.0534 'International Tables Vol C Tables 4.2.6.8 and 6.1.1.4'
N N 0.0311 0.0180 'International Tables Vol C Tables 4.2.6.8 and 6.1.1.4'
O O 0.0492 0.0322 'International Tables Vol C Tables 4.2.6.8 and 6.1.1.4'
S S 0.3331 0.5567 'International Tables Vol C Tables 4.2.6.8 and 6.1.1.4'

loop_
_geom_angle_atom_site_label_1
_geom_angle_atom_site_label_2
_geom_angle_atom_site_label_3
_geom_angle
_geom_angle_site_symmetry_1
_geom_angle_site_symmetry_3
C3 S1 C4 89.7(4) . .
C10 S2 C1 90.7(5) . .
C2 C1 S2 111.5(7) . .
C2 C1 C11 119.1(9) . .
C11 C1 S2 129.4(8) . .
C1 C2 H2 123.3 . .
C1 C2 C3 113.4(9) . .
C3 C2 H2 123.3 . .
C2 C3 S1 134.8(8) . .
C2 C3 C10 111.9(8) . .
C10 C3 S1 113.2(6) . .
C5 C4 S1 134.3(7) . .
C9 C4 S1 113.7(7) . .
C9 C4 C5 112.0(9) . .
C6 C5 C4 106.7(8) . .
C7 C5 C4 132.8(9) 2_676 .
C7 C5 C6 120.5(8) 2_676 .
C5 C6 C8 111.0(8) . .
C7 C6 C5 121.1(8) . .
C7 C6 C8 127.9(9) . .
C5 C7 H7 120.8 2_676 .
C6 C7 C5 118.4(9) . 2_676
C6 C7 H7 120.8 . .
C6 C8 C36 106.6(7) . .
C9 C8 C6 100.3(7) . .
C9 C8 C24 109.6(7) . .
C9 C8 C36 113.4(7) . .
C24 C8 C6 111.9(7) . .
C24 C8 C36 114.2(8) . .
C4 C9 C8 110.0(8) . .
C4 C9 C10 112.0(9) . .
C10 C9 C8 138.0(8) . .
C3 C10 S2 112.4(6) . .
C3 C10 C9 111.5(8) . .
C9 C10 S2 136.1(8) . .
C1 C11 H11 113.7 . .
C12 C11 C1 132.7(9) . .
C12 C11 H11 113.7 . .
C11 C12 C13 127.0(8) . .
C11 C12 C20 125.4(9) . .
C13 C12 C20 107.6(7) . .
O1 C13 C12 127.5(8) . .
O1 C13 C14 125.6(9) . .
C12 C13 C14 106.9(7) . .
C15 C14 C13 127.8(9) . .
C19 C14 C13 110.6(8) . .
C19 C14 C15 121.6(8) . .
F1 C15 C14 123.2(9) . .
F1 C15 C16 118.7(9) . .
C14 C15 C16 118.1(9) . .
F2 C16 C15 121.0(9) . .
F2 C16 C17 120.2(8) . .
C17 C16 C15 118.7(9) . .
F3 C17 C16 117.2(9) . .
F3 C17 C18 119.2(9) . .
C16 C17 C18 123.5(9) . .
C17 C18 H18 121.3 . .
C19 C18 C17 117.3(9) . .
C19 C18 H18 121.3 . .
C14 C19 C18 120.8(9) . .
C14 C19 C20 107.9(7) . .
C18 C19 C20 131.3(9) . .
C12 C20 C19 107.1(8) . .
C21 C20 C12 128.3(9) . .
C21 C20 C19 124.6(8) . .
C20 C21 C22 121.9(8) . .
C20 C21 C23 122.9(8) . .
C23 C21 C22 115.1(8) . .
N1 C22 C21 178.9(10) . .
N2 C23 C21 176.2(10) . .
C25 C24 C8 122.4(8) . .
C25 C24 C29 117.2(8) . .
C29 C24 C8 120.3(8) . .
C24 C25 H25 118.8 . .
C26 C25 C24 122.5(9) . .
C26 C25 H25 118.8 . .
C25 C26 H26 119.7 . .
C25 C26 C27 120.5(9) . .
C27 C26 H26 119.7 . .
C26 C27 C30 122.3(12) . .
C28 C27 C26 117.5(9) . .
C28 C27 C30 120.1(11) . .
C27 C28 H28 119.1 . .
C29 C28 C27 121.9(9) . .
C29 C28 H28 119.1 . .
C24 C29 H29 119.8 . .
C28 C29 C24 120.4(9) . .
C28 C29 H29 119.8 . .
C27 C30 H30A 108.3 . .
C27 C30 H30B 108.3 . .
C27 C30 C31 115.8(12) . .
H30A C30 H30B 107.4 . .
C31 C30 H30A 108.3 . .
C31 C30 H30B 108.3 . .
C30 C31 H31A 108.6 . .
C30 C31 H31B 108.6 . .
H31A C31 H31B 107.6 . .
C32 C31 C30 114.7(16) . .
C32 C31 H31A 108.6 . .
C32 C31 H31B 108.6 . .
C31 C32 H32A 110.3 . .
C31 C32 H32B 110.3 . .
C31 C32 H32C 104.7 . .
C31 C32 H32D 104.7 . .
C31 C32 C33 106.9(16) . .
H32A C32 H32B 108.6 . .
H32C C32 H32D 105.7 . .
C33 C32 H32A 110.3 . .
C33 C32 H32B 110.3 . .
C33A C32 C31 130(2) . .
C33A C32 H32C 104.7 . .
C33A C32 H32D 104.7 . .
C32 C33 H33A 109.9 . .
C32 C33 H33B 109.9 . .
H33A C33 H33B 108.3 . .
C34 C33 C32 109.0(16) . .
C34 C33 H33A 109.9 . .
C34 C33 H33B 109.9 . .
C32 C33A H33C 107.0 . .
C32 C33A H33D 107.0 . .
C32 C33A C34A 121(2) . .
H33C C33A H33D 106.7 . .
C34A C33A H33C 107.0 . .
C34A C33A H33D 107.0 . .
C33 C34 H34A 108.7 . .
C33 C34 H34B 108.7 . .
H34A C34 H34B 107.6 . .
C35 C34 C33 114(2) . .
C35 C34 H34A 108.7 . .
C35 C34 H34B 108.7 . .
C33A C34A H34C 109.8 . .
C33A C34A H34D 109.8 . .
H34C C34A H34D 108.3 . .
C35A C34A C33A 109(2) . .
C35A C34A H34C 109.8 . .
C35A C34A H34D 109.8 . .
C34 C35 H35A 109.5 . .
C34 C35 H35B 109.5 . .
C34 C35 H35C 109.5 . .
H35A C35 H35B 109.5 . .
H35A C35 H35C 109.5 . .
H35B C35 H35C 109.5 . .
C34A C35A H35D 109.5 . .
C34A C35A H35E 109.5 . .
C34A C35A H35F 109.5 . .
H35D C35A H35E 109.5 . .
H35D C35A H35F 109.5 . .
H35E C35A H35F 109.5 . .
C37 C36 C8 121.6(8) . .
C41 C36 C8 120.1(8) . .
C41 C36 C37 118.2(9) . .
C36 C37 H37 119.4 . .
C36 C37 C38 121.1(9) . .
C38 C37 H37 119.4 . .
C37 C38 H38 119.7 . .
C37 C38 C39 120.5(9) . .
C39 C38 H38 119.7 . .
C38 C39 C42 119.9(10) . .
C40 C39 C38 116.9(9) . .
C40 C39 C42 123.2(9) . .
C39 C40 H40 119.0 . .
C39 C40 C41 122.0(9) . .
C41 C40 H40 119.0 . .
C36 C41 C40 121.1(9) . .
C36 C41 H41 119.4 . .
C40 C41 H41 119.4 . .
C39 C42 H42A 108.5 . .
C39 C42 H42B 108.5 . .
H42A C42 H42B 107.5 . .
C43 C42 C39 114.9(9) . .
C43 C42 H42A 108.5 . .
C43 C42 H42B 108.5 . .
C42 C43 H43A 108.8 . .
C42 C43 H43B 108.8 . .
C42 C43 C44 114.0(9) . .
H43A C43 H43B 107.7 . .
C44 C43 H43A 108.8 . .
C44 C43 H43B 108.8 . .
C43 C44 H44A 108.9 . .
C43 C44 H44B 108.9 . .
H44A C44 H44B 107.7 . .
C45 C44 C43 113.5(10) . .
C45 C44 H44A 108.9 . .
C45 C44 H44B 108.9 . .
C44 C45 H45A 108.9 . .
C44 C45 H45B 108.9 . .
C44 C45 C46 113.5(12) . .
H45A C45 H45B 107.7 . .
C46 C45 H45A 108.9 . .
C46 C45 H45B 108.9 . .
C45 C46 H46A 109.0 . .
C45 C46 H46B 109.0 . .
C45 C46 C47 112.9(14) . .
H46A C46 H46B 107.8 . .
C47 C46 H46A 109.0 . .
C47 C46 H46B 109.0 . .
C46 C47 H47A 109.5 . .
C46 C47 H47B 109.5 . .
C46 C47 H47C 109.5 . .
H47A C47 H47B 109.5 . .
H47A C47 H47C 109.5 . .
H47B C47 H47C 109.5 . .

loop_
_geom_bond_atom_site_label_1
_geom_bond_atom_site_label_2
_geom_bond_distance
_geom_bond_site_symmetry_2
S1 C3 1.737(9) .
S1 C4 1.743(10) .
S2 C1 1.756(10) .
S2 C10 1.714(8) .
F1 C15 1.299(12) .
F2 C16 1.308(11) .
F3 C17 1.347(11) .
O1 C13 1.210(11) .
N1 C22 1.171(12) .
N2 C23 1.169(13) .
C1 C2 1.376(13) .
C1 C11 1.417(12) .
C2 H2 0.9500 .
C2 C3 1.395(12) .
C3 C10 1.406(13) .
C4 C5 1.419(13) .
C4 C9 1.384(13) .
C5 C6 1.414(14) .
C5 C7 1.402(13) 2_676
C6 C7 1.363(13) .
C6 C8 1.540(12) .
C7 H7 0.9500 .
C8 C9 1.515(13) .
C8 C24 1.529(12) .
C8 C36 1.552(13) .
C9 C10 1.421(12) .
C11 H11 0.9500 .
C11 C12 1.375(13) .
C12 C13 1.443(13) .
C12 C20 1.481(12) .
C13 C14 1.485(12) .
C14 C15 1.398(14) .
C14 C19 1.379(13) .
C15 C16 1.406(14) .
C16 C17 1.378(14) .
C17 C18 1.384(13) .
C18 H18 0.9500 .
C18 C19 1.384(12) .
C19 C20 1.491(13) .
C20 C21 1.377(13) .
C21 C22 1.434(12) .
C21 C23 1.423(14) .
C24 C25 1.396(13) .
C24 C29 1.408(13) .
C25 H25 0.9500 .
C25 C26 1.357(13) .
C26 H26 0.9500 .
C26 C27 1.411(15) .
C27 C28 1.388(16) .
C27 C30 1.506(15) .
C28 H28 0.9500 .
C28 C29 1.377(14) .
C29 H29 0.9500 .
C30 H30A 0.9900 .
C30 H30B 0.9900 .
C30 C31 1.52(2) .
C31 H31A 0.9900 .
C31 H31B 0.9900 .
C31 C32 1.494(19) .
C32 H32A 0.9900 .
C32 H32B 0.9900 .
C32 H32C 0.9900 .
C32 H32D 0.9900 .
C32 C33 1.76(3) .
C32 C33A 1.23(3) .
C33 H33A 0.9900 .
C33 H33B 0.9900 .
C33 C34 1.53(3) .
C33A H33C 0.9900 .
C33A H33D 0.9900 .
C33A C34A 1.56(4) .
C34 H34A 0.9900 .
C34 H34B 0.9900 .
C34 C35 1.50(4) .
C34A H34C 0.9900 .
C34A H34D 0.9900 .
C34A C35A 1.55(4) .
C35 H35A 0.9800 .
C35 H35B 0.9800 .
C35 H35C 0.9800 .
C35A H35D 0.9800 .
C35A H35E 0.9800 .
C35A H35F 0.9800 .
C36 C37 1.389(14) .
C36 C41 1.374(13) .
C37 H37 0.9500 .
C37 C38 1.405(14) .
C38 H38 0.9500 .
C38 C39 1.415(14) .
C39 C40 1.384(14) .
C39 C42 1.490(14) .
C40 H40 0.9500 .
C40 C41 1.398(13) .
C41 H41 0.9500 .
C42 H42A 0.9900 .
C42 H42B 0.9900 .
C42 C43 1.477(14) .
C43 H43A 0.9900 .
C43 H43B 0.9900 .
C43 C44 1.549(16) .
C44 H44A 0.9900 .
C44 H44B 0.9900 .
C44 C45 1.499(16) .
C45 H45A 0.9900 .
C45 H45B 0.9900 .
C45 C46 1.50(2) .
C46 H46A 0.9900 .
C46 H46B 0.9900 .
C46 C47 1.56(2) .
C47 H47A 0.9800 .
C47 H47B 0.9800 .
C47 H47C 0.9800 .

loop_
_smtbx_masks_void_nr
_smtbx_masks_void_average_x
_smtbx_masks_void_average_y
_smtbx_masks_void_average_z
_smtbx_masks_void_volume
_smtbx_masks_void_count_electrons
1 0.000 0.500 0.000 390.8 209.5
